data_4328731
loop_
_publ_author_name
'Claudio Schrenk'
'Marco Neumaier'
'Andreas Schnepf'

_publ_section_title
;
 {Sn9[Si(SiMe3)3]3}- and {Sn8Si[Si(SiMe3)3]3}-: Variations of the E9 Cage
 of Metalloid Group 14 Clusters
;
_journal_name_full 'Inorganic Chemistry'
_journal_page_first 3989
_journal_page_last 3995
_journal_paper_doi 10.1021/ic201730g
_journal_volume 51
_journal_year 2012
_chemical_formula_sum 'C43 H116.5 Li O4 Si12 Sn8.25'
_chemical_formula_weight 2021.07
_chemical_name_systematic
; 
 ? 
;
_space_group_IT_number 14
_symmetry_cell_setting monoclinic
_symmetry_space_group_name_Hall '-P 2ybc'
_symmetry_space_group_name_H-M 'P 1 21/c 1'
_atom_sites_solution_hydrogens geom
_atom_sites_solution_primary direct
_atom_sites_solution_secondary difmap
_audit_creation_method SHELXL-97
_cell_angle_alpha 90.00
_cell_angle_beta 92.69(3)
_cell_angle_gamma 90.00
_cell_formula_units_Z 4
_cell_length_a 16.101(3)
_cell_length_b 15.811(3)
_cell_length_c 33.193(7)
_cell_measurement_reflns_used 35339
_cell_measurement_temperature 149(2)
_cell_measurement_theta_max 25.05
_cell_measurement_theta_min 1.23
_cell_volume 8441(3)
_computing_structure_refinement 'SHELXL-97 (Sheldrick, 1997)'
_computing_structure_solution 'SHELXS-97 (Sheldrick, 1990)'
_diffrn_ambient_temperature 149(2)
_diffrn_measured_fraction_theta_full 0.969
_diffrn_measured_fraction_theta_max 0.969
_diffrn_radiation_monochromator graphite
_diffrn_radiation_source 'fine-focus sealed tube'
_diffrn_radiation_type MoK\a
_diffrn_radiation_wavelength 0.71073
_diffrn_reflns_av_R_equivalents 0.0710
_diffrn_reflns_av_sigmaI/netI 0.0681
_diffrn_reflns_limit_h_max 17
_diffrn_reflns_limit_h_min -15
_diffrn_reflns_limit_k_max 16
_diffrn_reflns_limit_k_min -16
_diffrn_reflns_limit_l_max 35
_diffrn_reflns_limit_l_min -35
_diffrn_reflns_number 34721
_diffrn_reflns_theta_full 22.50
_diffrn_reflns_theta_max 22.50
_diffrn_reflns_theta_min 1.23
_exptl_absorpt_coefficient_mu 2.598
_exptl_absorpt_correction_T_max 0.8060
_exptl_absorpt_correction_T_min 0.6038
_exptl_absorpt_correction_type numerical
_exptl_crystal_colour red
_exptl_crystal_density_diffrn 1.590
_exptl_crystal_description rod
_exptl_crystal_F_000 3960
_exptl_crystal_size_max 0.25
_exptl_crystal_size_mid 0.1
_exptl_crystal_size_min 0.1
_refine_diff_density_max 1.012
_refine_diff_density_min -0.723
_refine_diff_density_rms 0.110
_refine_ls_extinction_method none
_refine_ls_goodness_of_fit_ref 1.028
_refine_ls_hydrogen_treatment constr
_refine_ls_matrix_type full
_refine_ls_number_parameters 651
_refine_ls_number_reflns 10700
_refine_ls_number_restraints 75
_refine_ls_restrained_S_all 1.026
_refine_ls_R_factor_all 0.0848
_refine_ls_R_factor_gt 0.0520
_refine_ls_shift/su_max 0.001
_refine_ls_shift/su_mean 0.000
_refine_ls_structure_factor_coef Fsqd
_refine_ls_weighting_details 'calc w=1/[\s^2^(Fo^2^)+(0.0491P)^2^+0.0000P] where P=(Fo^2^+2Fc^2^)/3'
_refine_ls_weighting_scheme calc
_refine_ls_wR_factor_gt 0.0986
_refine_ls_wR_factor_ref 0.1080
_reflns_number_gt 7581
_reflns_number_total 10700
_reflns_threshold_expression >2sigma(I)
_cod_data_source_file ic201730g_si_002.cif
_cod_data_source_block cl27p21c
_cod_original_formula_sum 'C43 H116.50 Li O4 Si12 Sn8.25'
_cod_database_code 4328731

loop_
_symmetry_equiv_pos_as_xyz
'x, y, z'
'-x, y+1/2, -z+1/2'
'-x, -y, -z'
'x, -y-1/2, z-1/2'

loop_
_atom_site_label
_atom_site_type_symbol
_atom_site_fract_x
_atom_site_fract_y
_atom_site_fract_z
_atom_site_U_iso_or_equiv
_atom_site_adp_type
_atom_site_occupancy
_atom_site_symmetry_multiplicity
_atom_site_calc_flag
_atom_site_refinement_flags
_atom_site_disorder_assembly
_atom_site_disorder_group
Sn1 Sn 0.26278(5) 0.20249(5) 0.19663(2) 0.0502(2) Uani 1 1 d . A .
Sn2 Sn 0.44921(4) 0.20459(5) 0.13435(2) 0.0454(2) Uani 1 1 d . A .
Sn3 Sn 0.2212(10) 0.2366(12) 0.0714(5) 0.029(2) Uani 0.265(5) 1 d PU A 1
Si3A Si 0.2296(17) 0.233(2) 0.0629(8) 0.048(7) Uani 0.735(5) 1 d PU A 2
Sn4 Sn 0.35196(5) 0.06349(5) 0.16195(2) 0.0522(2) Uani 1 1 d . A .
Sn5 Sn 0.34154(4) 0.11449(5) 0.07382(2) 0.0488(2) Uani 1 1 d . . .
Sn6 Sn 0.18345(4) 0.11692(5) 0.12527(2) 0.04147(19) Uani 1 1 d . A .
Sn7 Sn 0.37253(4) 0.34169(5) 0.17753(2) 0.0510(2) Uani 1 1 d . . .
Sn8 Sn 0.20064(4) 0.32918(5) 0.13714(2) 0.04164(18) Uani 1 1 d . A .
Sn9 Sn 0.35917(4) 0.33283(5) 0.08590(2) 0.0473(2) Uani 1 1 d . A .
Si1 Si 0.14573(17) 0.1981(2) 0.24739(9) 0.0479(8) Uani 1 1 d . . .
Si2 Si 0.59883(16) 0.19950(18) 0.10940(8) 0.0389(7) Uani 1 1 d . . .
Si3 Si 0.136(4) 0.260(4) 0.0069(19) 0.027(8) Uani 0.265(5) 1 d PU A 1
Si3B Si 0.1269(14) 0.2555(15) 0.0144(7) 0.033(4) Uani 0.735(5) 1 d PU A 2
Si10 Si 0.1634(3) 0.0797(4) 0.2890(2) 0.0686(18) Uani 0.727(9) 1 d PDU A 1
Si11 Si 0.0093(7) 0.2026(7) 0.2224(3) 0.079(4) Uani 0.727(9) 1 d PDU A 1
Si12 Si 0.1713(4) 0.3217(4) 0.28921(16) 0.0562(16) Uani 0.727(9) 1 d PDU A 1
Si13 Si 0.1322(9) 0.0473(10) 0.2615(5) 0.069(5) Uani 0.273(9) 1 d PDU A 2
Si14 Si 0.0130(16) 0.2390(14) 0.2194(6) 0.045(5) Uani 0.273(9) 1 d PDU A 2
Si15 Si 0.1902(11) 0.2658(19) 0.3006(6) 0.104(8) Uani 0.273(9) 1 d PDU A 2
Si20 Si 0.67629(18) 0.1195(2) 0.15730(9) 0.0536(8) Uani 1 1 d . A .
Si21 Si 0.64993(19) 0.3382(2) 0.10628(11) 0.0570(8) Uani 1 1 d . A .
Si22 Si 0.60324(18) 0.1342(2) 0.04596(9) 0.0480(8) Uani 1 1 d . A .
Si30 Si 0.12910(18) 0.13212(19) -0.02595(9) 0.0454(7) Uani 1 1 d . . .
Si31 Si 0.1785(2) 0.3719(2) -0.02406(9) 0.0545(8) Uani 1 1 d . . .
Si32 Si -0.00543(17) 0.2831(2) 0.03427(9) 0.0466(7) Uani 1 1 d . . .
C10A C 0.0667(9) 0.0589(13) 0.3166(5) 0.068(5) Uiso 0.727(9) 1 d PD A 1
H10A H 0.0750 0.0091 0.3338 0.102 Uiso 0.727(9) 1 calc PR A 1
H10B H 0.0202 0.0487 0.2970 0.102 Uiso 0.727(9) 1 calc PR A 1
H10C H 0.0543 0.1081 0.3332 0.102 Uiso 0.727(9) 1 calc PR A 1
C10C C 0.1827(17) -0.0137(13) 0.2563(7) 0.111(8) Uiso 0.727(9) 1 d PD A 1
H10D H 0.1903 -0.0642 0.2731 0.166 Uiso 0.727(9) 1 calc PR A 1
H10E H 0.2328 -0.0039 0.2414 0.166 Uiso 0.727(9) 1 calc PR A 1
H10F H 0.1350 -0.0219 0.2373 0.166 Uiso 0.727(9) 1 calc PR A 1
C10B C 0.2479(11) 0.0967(14) 0.3290(5) 0.097(7) Uiso 0.727(9) 1 d PD A 1
H10G H 0.2538 0.0459 0.3459 0.145 Uiso 0.727(9) 1 calc PR A 1
H10H H 0.2337 0.1451 0.3458 0.145 Uiso 0.727(9) 1 calc PR A 1
H10I H 0.3005 0.1079 0.3163 0.145 Uiso 0.727(9) 1 calc PR A 1
C11A C -0.0630(10) 0.2370(13) 0.2622(5) 0.065(5) Uiso 0.727(9) 1 d PD A 1
H11A H -0.1201 0.2389 0.2507 0.097 Uiso 0.727(9) 1 calc PR A 1
H11B H -0.0467 0.2933 0.2721 0.097 Uiso 0.727(9) 1 calc PR A 1
H11C H -0.0597 0.1966 0.2847 0.097 Uiso 0.727(9) 1 calc PR A 1
C11C C -0.0103(13) 0.2747(12) 0.1792(5) 0.088(6) Uiso 0.727(9) 1 d PD A 1
H11D H -0.0694 0.2729 0.1707 0.132 Uiso 0.727(9) 1 calc PR A 1
H11E H 0.0231 0.2569 0.1567 0.132 Uiso 0.727(9) 1 calc PR A 1
H11F H 0.0050 0.3325 0.1872 0.132 Uiso 0.727(9) 1 calc PR A 1
C11B C -0.0179(15) 0.0971(12) 0.2015(7) 0.113(8) Uiso 0.727(9) 1 d PD A 1
H11G H -0.0755 0.0977 0.1906 0.169 Uiso 0.727(9) 1 calc PR A 1
H11H H -0.0120 0.0546 0.2229 0.169 Uiso 0.727(9) 1 calc PR A 1
H11I H 0.0194 0.0832 0.1800 0.169 Uiso 0.727(9) 1 calc PR A 1
C12C C 0.1019(12) 0.3312(16) 0.3316(5) 0.084(7) Uiso 0.727(9) 1 d PD A 1
H12A H 0.1161 0.3823 0.3471 0.126 Uiso 0.727(9) 1 calc PR A 1
H12B H 0.1086 0.2815 0.3491 0.126 Uiso 0.727(9) 1 calc PR A 1
H12C H 0.0441 0.3347 0.3211 0.126 Uiso 0.727(9) 1 calc PR A 1
C12B C 0.2793(9) 0.3201(13) 0.3093(5) 0.081(6) Uiso 0.727(9) 1 d PD A 1
H12D H 0.2898 0.3700 0.3263 0.121 Uiso 0.727(9) 1 calc PR A 1
H12E H 0.3169 0.3205 0.2870 0.121 Uiso 0.727(9) 1 calc PR A 1
H12F H 0.2888 0.2688 0.3255 0.121 Uiso 0.727(9) 1 calc PR A 1
C12A C 0.1598(12) 0.4185(10) 0.2578(5) 0.083(6) Uiso 0.727(9) 1 d PD A 1
H12G H 0.1703 0.4685 0.2747 0.125 Uiso 0.727(9) 1 calc PR A 1
H12H H 0.1032 0.4212 0.2457 0.125 Uiso 0.727(9) 1 calc PR A 1
H12I H 0.1997 0.4170 0.2364 0.125 Uiso 0.727(9) 1 calc PR A 1
C13C C 0.081(3) 0.022(4) 0.3086(11) 0.091(19) Uiso 0.273(9) 1 d PD A 2
H13A H 0.0779 -0.0391 0.3119 0.137 Uiso 0.273(9) 1 calc PR A 2
H13B H 0.0249 0.0464 0.3075 0.137 Uiso 0.273(9) 1 calc PR A 2
H13C H 0.1135 0.0467 0.3315 0.137 Uiso 0.273(9) 1 calc PR A 2
C13B C 0.229(2) -0.014(3) 0.2667(15) 0.073(14) Uiso 0.273(9) 1 d PD A 2
H13D H 0.2161 -0.0733 0.2724 0.110 Uiso 0.273(9) 1 calc PR A 2
H13E H 0.2644 0.0090 0.2890 0.110 Uiso 0.273(9) 1 calc PR A 2
H13F H 0.2587 -0.0107 0.2416 0.110 Uiso 0.273(9) 1 calc PR A 2
C13A C 0.077(5) -0.010(5) 0.2200(18) 0.16(3) Uiso 0.273(9) 1 d PD A 2
H13G H 0.0733 -0.0702 0.2271 0.236 Uiso 0.273(9) 1 calc PR A 2
H13H H 0.1080 -0.0042 0.1954 0.236 Uiso 0.273(9) 1 calc PR A 2
H13I H 0.0213 0.0133 0.2155 0.236 Uiso 0.273(9) 1 calc PR A 2
C14A C -0.017(3) 0.200(3) 0.1673(10) 0.073(14) Uiso 0.273(9) 1 d PD A 2
H14A H -0.0721 0.2215 0.1589 0.110 Uiso 0.273(9) 1 calc PR A 2
H14B H -0.0185 0.1376 0.1674 0.110 Uiso 0.273(9) 1 calc PR A 2
H14C H 0.0238 0.2190 0.1484 0.110 Uiso 0.273(9) 1 calc PR A 2
C14B C -0.065(2) 0.190(3) 0.2541(11) 0.049(11) Uiso 0.273(9) 1 d PD A 2
H14D H -0.1214 0.2055 0.2445 0.074 Uiso 0.273(9) 1 calc PR A 2
H14E H -0.0543 0.2115 0.2815 0.074 Uiso 0.273(9) 1 calc PR A 2
H14F H -0.0589 0.1286 0.2539 0.074 Uiso 0.273(9) 1 calc PR A 2
C14C C 0.010(5) 0.358(2) 0.216(2) 0.15(3) Uiso 0.273(9) 1 d PD A 2
H14G H -0.0440 0.3765 0.2042 0.224 Uiso 0.273(9) 1 calc PR A 2
H14H H 0.0541 0.3776 0.1983 0.224 Uiso 0.273(9) 1 calc PR A 2
H14I H 0.0196 0.3829 0.2426 0.224 Uiso 0.273(9) 1 calc PR A 2
C15A C 0.276(5) 0.222(6) 0.335(2) 0.20(4) Uiso 0.273(9) 1 d PD A 2
H15A H 0.2879 0.2616 0.3575 0.294 Uiso 0.273(9) 1 calc PR A 2
H15B H 0.3265 0.2143 0.3201 0.294 Uiso 0.273(9) 1 calc PR A 2
H15C H 0.2590 0.1674 0.3461 0.294 Uiso 0.273(9) 1 calc PR A 2
C15B C 0.100(3) 0.288(4) 0.3336(14) 0.074(16) Uiso 0.273(9) 1 d PD A 2
H15D H 0.1199 0.3171 0.3582 0.111 Uiso 0.273(9) 1 calc PR A 2
H15E H 0.0735 0.2344 0.3409 0.111 Uiso 0.273(9) 1 calc PR A 2
H15F H 0.0588 0.3236 0.3189 0.111 Uiso 0.273(9) 1 calc PR A 2
C15C C 0.225(5) 0.374(3) 0.283(2) 0.15(3) Uiso 0.273(9) 1 d PD A 2
H15G H 0.2465 0.4068 0.3060 0.223 Uiso 0.273(9) 1 calc PR A 2
H15H H 0.1774 0.4035 0.2698 0.223 Uiso 0.273(9) 1 calc PR A 2
H15I H 0.2685 0.3669 0.2635 0.223 Uiso 0.273(9) 1 calc PR A 2
C20B C 0.7722(7) 0.0750(9) 0.1354(4) 0.075(4) Uani 1 1 d . . .
H20A H 0.8033 0.0419 0.1560 0.113 Uiso 1 1 calc R A .
H20B H 0.8071 0.1214 0.1263 0.113 Uiso 1 1 calc R . .
H20C H 0.7564 0.0385 0.1125 0.113 Uiso 1 1 calc R . .
C20A C 0.6128(9) 0.0326(10) 0.1766(5) 0.095(5) Uani 1 1 d . . .
H20D H 0.6461 0.0000 0.1966 0.143 Uiso 1 1 calc R A .
H20E H 0.5946 -0.0044 0.1543 0.143 Uiso 1 1 calc R . .
H20F H 0.5641 0.0562 0.1893 0.143 Uiso 1 1 calc R . .
C20C C 0.7107(8) 0.1854(11) 0.2017(4) 0.099(5) Uani 1 1 d . . .
H20G H 0.7428 0.1504 0.2212 0.148 Uiso 1 1 calc R A .
H20H H 0.6619 0.2084 0.2144 0.148 Uiso 1 1 calc R . .
H20I H 0.7456 0.2320 0.1927 0.148 Uiso 1 1 calc R . .
C21A C 0.7647(7) 0.3387(9) 0.1086(5) 0.091(5) Uani 1 1 d . . .
H21A H 0.7847 0.3972 0.1072 0.137 Uiso 1 1 calc R A .
H21B H 0.7849 0.3065 0.0858 0.137 Uiso 1 1 calc R . .
H21C H 0.7854 0.3128 0.1339 0.137 Uiso 1 1 calc R . .
C21C C 0.6141(9) 0.3886(8) 0.0582(4) 0.085(4) Uani 1 1 d . . .
H21D H 0.6357 0.4464 0.0572 0.127 Uiso 1 1 calc R A .
H21E H 0.5532 0.3900 0.0564 0.127 Uiso 1 1 calc R . .
H21F H 0.6344 0.3560 0.0355 0.127 Uiso 1 1 calc R . .
C21B C 0.6113(8) 0.4046(9) 0.1485(5) 0.099(5) Uani 1 1 d . . .
H21G H 0.6336 0.4621 0.1464 0.148 Uiso 1 1 calc R A .
H21H H 0.6299 0.3799 0.1744 0.148 Uiso 1 1 calc R . .
H21I H 0.5504 0.4066 0.1465 0.148 Uiso 1 1 calc R . .
C22B C 0.5761(7) 0.0200(7) 0.0501(4) 0.063(3) Uani 1 1 d . . .
H22A H 0.5781 -0.0067 0.0235 0.094 Uiso 1 1 calc R A .
H22B H 0.5199 0.0145 0.0599 0.094 Uiso 1 1 calc R . .
H22C H 0.6160 -0.0079 0.0689 0.094 Uiso 1 1 calc R . .
C22A C 0.5314(7) 0.1864(8) 0.0076(3) 0.062(3) Uani 1 1 d . . .
H22D H 0.5351 0.1575 -0.0184 0.093 Uiso 1 1 calc R A .
H22E H 0.5474 0.2458 0.0046 0.093 Uiso 1 1 calc R . .
H22F H 0.4743 0.1831 0.0163 0.093 Uiso 1 1 calc R . .
C22C C 0.7097(7) 0.1425(9) 0.0267(4) 0.072(4) Uani 1 1 d . . .
H22G H 0.7109 0.1152 0.0002 0.108 Uiso 1 1 calc R A .
H22H H 0.7495 0.1145 0.0456 0.108 Uiso 1 1 calc R . .
H22I H 0.7248 0.2023 0.0242 0.108 Uiso 1 1 calc R . .
C30C C 0.0358(7) 0.1276(7) -0.0622(3) 0.058(3) Uani 1 1 d . A .
H30A H 0.0372 0.0751 -0.0778 0.087 Uiso 1 1 calc R . .
H30B H 0.0367 0.1761 -0.0805 0.087 Uiso 1 1 calc R . .
H30C H -0.0150 0.1293 -0.0471 0.087 Uiso 1 1 calc R . .
C30B C 0.1257(8) 0.0369(7) 0.0076(3) 0.062(3) Uani 1 1 d . A .
H30D H 0.1257 -0.0145 -0.0089 0.092 Uiso 1 1 calc R . .
H30E H 0.0751 0.0386 0.0229 0.092 Uiso 1 1 calc R . .
H30F H 0.1745 0.0368 0.0263 0.092 Uiso 1 1 calc R . .
C30A C 0.2252(7) 0.1282(9) -0.0553(4) 0.073(4) Uani 1 1 d . A .
H30G H 0.2254 0.0762 -0.0713 0.110 Uiso 1 1 calc R . .
H30H H 0.2743 0.1291 -0.0366 0.110 Uiso 1 1 calc R . .
H30I H 0.2266 0.1773 -0.0733 0.110 Uiso 1 1 calc R . .
C31A C 0.1772(9) 0.4707(7) 0.0066(4) 0.073(4) Uani 1 1 d . A .
H31A H 0.1980 0.5179 -0.0092 0.110 Uiso 1 1 calc R . .
H31B H 0.2129 0.4633 0.0311 0.110 Uiso 1 1 calc R . .
H31C H 0.1202 0.4827 0.0140 0.110 Uiso 1 1 calc R . .
C31C C 0.1128(10) 0.3892(9) -0.0699(4) 0.092(5) Uani 1 1 d . A .
H31D H 0.1342 0.4374 -0.0848 0.138 Uiso 1 1 calc R . .
H31E H 0.0557 0.4011 -0.0626 0.138 Uiso 1 1 calc R . .
H31F H 0.1134 0.3385 -0.0868 0.138 Uiso 1 1 calc R . .
C31B C 0.2873(9) 0.3546(8) -0.0399(4) 0.084(4) Uani 1 1 d . A .
H31G H 0.3055 0.4038 -0.0551 0.126 Uiso 1 1 calc R . .
H31H H 0.2890 0.3041 -0.0569 0.126 Uiso 1 1 calc R . .
H31I H 0.3244 0.3467 -0.0159 0.126 Uiso 1 1 calc R . .
C32C C -0.0786(7) 0.3042(9) -0.0100(4) 0.077(4) Uani 1 1 d . A .
H32A H -0.1344 0.3151 -0.0006 0.116 Uiso 1 1 calc R . .
H32B H -0.0803 0.2549 -0.0279 0.116 Uiso 1 1 calc R . .
H32C H -0.0595 0.3537 -0.0248 0.116 Uiso 1 1 calc R . .
C32B C -0.0083(6) 0.3780(8) 0.0675(3) 0.062(3) Uani 1 1 d . A .
H32D H -0.0652 0.3869 0.0759 0.092 Uiso 1 1 calc R . .
H32E H 0.0099 0.4278 0.0527 0.092 Uiso 1 1 calc R . .
H32F H 0.0288 0.3692 0.0914 0.092 Uiso 1 1 calc R . .
C32A C -0.0429(7) 0.1880(8) 0.0615(4) 0.072(4) Uani 1 1 d . A .
H32G H -0.0990 0.1987 0.0706 0.107 Uiso 1 1 calc R . .
H32H H -0.0052 0.1762 0.0848 0.107 Uiso 1 1 calc R . .
H32I H -0.0442 0.1392 0.0432 0.107 Uiso 1 1 calc R . .
O100 O 0.6978(12) 0.3850(13) -0.1545(6) 0.057(7) Uiso 0.50 1 d P B 1
C100 C 0.730(2) 0.411(2) -0.1909(10) 0.087(10) Uiso 0.50 1 d P B 1
H10J H 0.6936 0.4558 -0.2027 0.104 Uiso 0.50 1 calc PR B 1
H10K H 0.7275 0.3623 -0.2098 0.104 Uiso 0.50 1 calc PR B 1
C101 C 0.820(2) 0.444(2) -0.1874(10) 0.098(10) Uiso 0.50 1 d P B 1
H10L H 0.8221 0.5064 -0.1901 0.118 Uiso 0.50 1 calc PR B 1
H10M H 0.8550 0.4178 -0.2077 0.118 Uiso 0.50 1 calc PR B 1
C102 C 0.8484(17) 0.4136(19) -0.1415(12) 0.072(9) Uiso 0.50 1 d P B 1
H10N H 0.8770 0.3582 -0.1416 0.086 Uiso 0.50 1 calc PR B 1
H10O H 0.8852 0.4558 -0.1277 0.086 Uiso 0.50 1 calc PR B 1
C103 C 0.761(2) 0.407(2) -0.1209(11) 0.079(10) Uiso 0.50 1 d P B 1
H10P H 0.7625 0.3630 -0.0998 0.095 Uiso 0.50 1 calc PR B 1
H10Q H 0.7466 0.4620 -0.1084 0.095 Uiso 0.50 1 calc PR B 1
O101 O 0.7128(13) 0.3789(13) -0.1425(7) 0.056(6) Uiso 0.50 1 d P B 2
C104 C 0.749(2) 0.407(2) -0.1049(11) 0.089(12) Uiso 0.50 1 d P B 2
H10R H 0.7413 0.3637 -0.0837 0.107 Uiso 0.50 1 calc PR B 2
H10S H 0.7232 0.4604 -0.0965 0.107 Uiso 0.50 1 calc PR B 2
C105 C 0.8412(15) 0.4189(16) -0.1128(8) 0.060(6) Uiso 0.50 1 d P B 2
H10T H 0.8753 0.3720 -0.1012 0.072 Uiso 0.50 1 calc PR B 2
H10U H 0.8623 0.4732 -0.1015 0.072 Uiso 0.50 1 calc PR B 2
C106 C 0.8404(15) 0.4188(17) -0.1612(10) 0.054(7) Uiso 0.50 1 d P B 2
H10V H 0.8668 0.4708 -0.1712 0.065 Uiso 0.50 1 calc PR B 2
H10W H 0.8708 0.3691 -0.1711 0.065 Uiso 0.50 1 calc PR B 2
C107 C 0.7572(18) 0.4154(19) -0.1742(9) 0.068(8) Uiso 0.50 1 d P B 2
H10X H 0.7504 0.3805 -0.1989 0.081 Uiso 0.50 1 calc PR B 2
H10Y H 0.7361 0.4730 -0.1803 0.081 Uiso 0.50 1 calc PR B 2
O110 O 0.6904(5) 0.1997(5) -0.1308(2) 0.064(2) Uani 1 1 d . B .
C110 C 0.7038(8) 0.1664(9) -0.0910(4) 0.077(4) Uani 1 1 d . . .
H11J H 0.6672 0.1169 -0.0874 0.093 Uiso 1 1 calc R . .
H11K H 0.6899 0.2098 -0.0709 0.093 Uiso 1 1 calc R . .
C111 C 0.7888(9) 0.1418(11) -0.0849(5) 0.095(5) Uani 1 1 d . . .
H11L H 0.7926 0.0808 -0.0784 0.113 Uiso 1 1 calc R . .
H11M H 0.8155 0.1741 -0.0623 0.113 Uiso 1 1 calc R . .
C112 C 0.8296(9) 0.1593(9) -0.1218(5) 0.087(4) Uani 1 1 d . . .
H11N H 0.8645 0.1107 -0.1294 0.104 Uiso 1 1 calc R . .
H11O H 0.8653 0.2100 -0.1188 0.104 Uiso 1 1 calc R . .
C113 C 0.7595(8) 0.1741(9) -0.1537(4) 0.076(4) Uani 1 1 d . . .
H11P H 0.7746 0.2191 -0.1728 0.091 Uiso 1 1 calc R . .
H11Q H 0.7464 0.1217 -0.1690 0.091 Uiso 1 1 calc R . .
O200 O 0.5561(10) 0.2595(11) -0.1978(4) 0.049(4) Uiso 0.50 1 d P B 1
C201 C 0.5474(16) 0.1677(15) -0.2057(7) 0.057(6) Uiso 0.50 1 d P B 1
H20J H 0.4878 0.1535 -0.2104 0.068 Uiso 0.50 1 calc PR B 1
H20K H 0.5689 0.1356 -0.1818 0.068 Uiso 0.50 1 calc PR B 1
C202 C 0.5950(18) 0.142(2) -0.2424(9) 0.080(9) Uiso 0.50 1 d P B 1
H20L H 0.5904 0.0809 -0.2464 0.120 Uiso 0.50 1 calc PR B 1
H20M H 0.6537 0.1577 -0.2380 0.120 Uiso 0.50 1 calc PR B 1
H20N H 0.5715 0.1716 -0.2663 0.120 Uiso 0.50 1 calc PR B 1
C203 C 0.5012(14) 0.3110(15) -0.2236(6) 0.049(5) Uiso 0.50 1 d P B 1
H20O H 0.4421 0.2993 -0.2188 0.059 Uiso 0.50 1 calc PR B 1
H20P H 0.5111 0.3015 -0.2524 0.059 Uiso 0.50 1 calc PR B 1
C204 C 0.524(4) 0.397(3) -0.2112(17) 0.107(14) Uiso 0.50 1 d P B 1
H20Q H 0.4906 0.4375 -0.2271 0.161 Uiso 0.50 1 calc PR B 1
H20R H 0.5832 0.4061 -0.2157 0.161 Uiso 0.50 1 calc PR B 1
H20S H 0.5143 0.4041 -0.1826 0.161 Uiso 0.50 1 calc PR B 1
O201 O 0.5746(13) 0.2994(15) -0.2024(6) 0.084(6) Uiso 0.50 1 d P B 2
C205 C 0.530(2) 0.246(2) -0.2281(11) 0.110(11) Uiso 0.50 1 d P B 2
H20T H 0.5291 0.2677 -0.2562 0.132 Uiso 0.50 1 calc PR B 2
H20U H 0.4728 0.2384 -0.2197 0.132 Uiso 0.50 1 calc PR B 2
C206 C 0.578(2) 0.169(2) -0.2241(12) 0.094(10) Uiso 0.50 1 d P B 2
H20V H 0.5531 0.1254 -0.2419 0.140 Uiso 0.50 1 calc PR B 2
H20W H 0.5781 0.1490 -0.1961 0.140 Uiso 0.50 1 calc PR B 2
H20X H 0.6355 0.1792 -0.2315 0.140 Uiso 0.50 1 calc PR B 2
C207 C 0.517(10) 0.400(11) -0.219(4) 0.35(9) Uiso 0.50 1 d P B 2
H20Y H 0.5362 0.4418 -0.2370 0.415 Uiso 0.50 1 calc PR B 2
C208 C 0.473(3) 0.399(2) -0.2091(10) 0.096(10) Uiso 0.50 1 d P B 2
H20Z H 0.4447 0.4537 -0.2140 0.143 Uiso 0.50 1 calc PR B 2
H21J H 0.4813 0.3902 -0.1800 0.143 Uiso 0.50 1 calc PR B 2
H21K H 0.4379 0.3537 -0.2207 0.143 Uiso 0.50 1 calc PR B 2
O210 O 0.5401(5) 0.3282(5) -0.1077(2) 0.062(2) Uani 1 1 d . B .
C210 C 0.4650(8) 0.2827(10) -0.0974(4) 0.077(4) Uani 1 1 d . . .
H21L H 0.4606 0.2825 -0.0678 0.092 Uiso 1 1 calc R . .
H21M H 0.4156 0.3121 -0.1095 0.092 Uiso 1 1 calc R . .
C211 C 0.4665(10) 0.1972(10) -0.1120(4) 0.094(5) Uani 1 1 d . . .
H21N H 0.4154 0.1682 -0.1050 0.141 Uiso 1 1 calc R . .
H21O H 0.5146 0.1676 -0.0995 0.141 Uiso 1 1 calc R . .
H21P H 0.4706 0.1975 -0.1413 0.141 Uiso 1 1 calc R . .
C212 C 0.5382(10) 0.4133(8) -0.0940(4) 0.079(4) Uani 1 1 d . . .
H21Q H 0.4817 0.4365 -0.0995 0.095 Uiso 1 1 calc R . .
H21R H 0.5773 0.4474 -0.1095 0.095 Uiso 1 1 calc R . .
C213 C 0.5606(12) 0.4223(9) -0.0503(4) 0.109(6) Uani 1 1 d . . .
H21S H 0.5582 0.4821 -0.0427 0.164 Uiso 1 1 calc R . .
H21T H 0.6171 0.4008 -0.0447 0.164 Uiso 1 1 calc R . .
H21U H 0.5214 0.3899 -0.0347 0.164 Uiso 1 1 calc R . .
Li1 Li 0.6195(12) 0.2941(11) -0.1477(5) 0.052(4) Uani 1 1 d . . .

loop_
_atom_site_aniso_label
_atom_site_aniso_U_11
_atom_site_aniso_U_22
_atom_site_aniso_U_33
_atom_site_aniso_U_23
_atom_site_aniso_U_13
_atom_site_aniso_U_12
Sn1 0.0468(4) 0.0502(5) 0.0540(5) -0.0005(4) 0.0066(3) -0.0061(4)
Sn2 0.0286(4) 0.0365(4) 0.0712(5) -0.0045(4) 0.0030(3) -0.0004(3)
Sn3 0.029(3) 0.031(3) 0.028(5) 0.000(3) -0.004(3) 0.005(2)
Si3A 0.055(8) 0.040(5) 0.048(13) -0.009(6) 0.000(6) -0.006(5)
Sn4 0.0415(4) 0.0400(5) 0.0742(5) 0.0132(4) -0.0068(4) 0.0016(4)
Sn5 0.0327(4) 0.0528(5) 0.0607(5) -0.0169(4) 0.0010(3) 0.0010(4)
Sn6 0.0325(4) 0.0369(4) 0.0546(4) 0.0017(3) -0.0016(3) -0.0073(3)
Sn7 0.0374(4) 0.0546(5) 0.0607(5) -0.0172(4) 0.0006(3) -0.0061(4)
Sn8 0.0333(4) 0.0362(4) 0.0558(4) -0.0033(3) 0.0055(3) 0.0048(3)
Sn9 0.0337(4) 0.0437(5) 0.0648(5) 0.0105(4) 0.0069(3) -0.0019(4)
Si1 0.0305(15) 0.063(2) 0.0494(17) 0.0091(15) -0.0014(12) -0.0066(15)
Si2 0.0266(14) 0.0357(17) 0.0542(17) -0.0070(13) -0.0012(12) 0.0030(13)
Si3 0.020(12) 0.034(10) 0.028(17) 0.015(9) 0.017(11) 0.012(10)
Si3B 0.032(6) 0.030(5) 0.038(9) -0.002(5) 0.018(5) -0.002(3)
Si10 0.064(4) 0.055(4) 0.087(4) 0.022(3) 0.010(3) 0.000(3)
Si11 0.040(4) 0.132(10) 0.064(4) 0.032(5) -0.012(3) -0.018(6)
Si12 0.064(4) 0.054(4) 0.051(3) -0.009(3) 0.007(2) -0.001(3)
Si13 0.054(9) 0.066(10) 0.088(11) 0.036(8) 0.026(8) 0.015(8)
Si14 0.025(8) 0.076(14) 0.037(8) 0.021(8) 0.021(5) 0.015(10)
Si15 0.054(10) 0.17(2) 0.089(13) -0.070(14) 0.029(9) -0.042(13)
Si20 0.0366(16) 0.060(2) 0.0637(19) 0.0016(16) -0.0083(14) 0.0096(16)
Si21 0.0379(17) 0.0426(19) 0.091(2) -0.0120(17) 0.0105(16) -0.0086(16)
Si22 0.0395(16) 0.053(2) 0.0516(17) -0.0100(14) 0.0030(13) -0.0001(15)
Si30 0.0443(17) 0.0396(18) 0.0522(17) -0.0040(13) 0.0025(13) 0.0060(15)
Si31 0.071(2) 0.0373(18) 0.0565(18) 0.0085(14) 0.0168(16) 0.0027(17)
Si32 0.0328(15) 0.054(2) 0.0528(17) -0.0035(14) 0.0005(13) 0.0084(15)
C20B 0.053(8) 0.078(10) 0.092(9) -0.004(7) -0.021(7) 0.025(7)
C20A 0.072(9) 0.104(12) 0.108(11) 0.039(9) -0.014(8) 0.013(9)
C20C 0.066(9) 0.143(15) 0.085(10) -0.030(9) -0.016(7) 0.032(10)
C21A 0.049(8) 0.063(9) 0.163(14) -0.012(9) 0.021(8) -0.013(7)
C21C 0.088(10) 0.042(8) 0.125(12) 0.030(7) 0.024(8) -0.013(8)
C21B 0.059(8) 0.059(9) 0.180(16) -0.047(10) 0.024(9) -0.032(8)
C22B 0.057(7) 0.056(8) 0.074(8) -0.028(6) -0.004(6) 0.008(6)
C22A 0.060(7) 0.074(9) 0.053(7) 0.000(6) -0.001(5) -0.013(7)
C22C 0.047(7) 0.100(11) 0.070(8) -0.011(7) 0.007(6) 0.001(7)
C30C 0.064(7) 0.058(8) 0.051(6) -0.003(5) -0.004(5) -0.001(6)
C30B 0.072(8) 0.029(6) 0.081(8) -0.008(6) -0.020(6) -0.001(6)
C30A 0.061(8) 0.071(9) 0.089(9) -0.031(7) 0.010(7) 0.002(7)
C31A 0.097(10) 0.035(7) 0.088(9) -0.004(6) 0.016(7) -0.004(7)
C31C 0.124(13) 0.080(10) 0.072(9) 0.025(8) 0.003(8) -0.007(10)
C31B 0.107(11) 0.053(8) 0.096(10) 0.014(7) 0.057(9) -0.006(8)
C32C 0.055(8) 0.074(10) 0.101(10) -0.016(7) -0.016(7) 0.029(7)
C32B 0.036(6) 0.086(9) 0.063(7) -0.016(6) 0.005(5) 0.026(6)
C32A 0.038(6) 0.060(9) 0.118(11) 0.004(7) 0.018(7) -0.007(6)
O110 0.055(5) 0.054(5) 0.081(6) 0.002(4) -0.008(4) 0.009(4)
C110 0.070(9) 0.069(9) 0.093(10) 0.026(8) -0.003(7) 0.010(8)
C111 0.087(11) 0.102(13) 0.092(11) -0.006(9) -0.027(9) 0.007(10)
C112 0.071(9) 0.056(9) 0.134(13) 0.026(9) -0.004(9) 0.015(8)
C113 0.077(9) 0.062(9) 0.089(9) 0.003(7) 0.005(8) 0.007(8)
O210 0.058(5) 0.055(5) 0.072(5) 0.004(4) 0.010(4) 0.007(4)
C210 0.061(8) 0.095(12) 0.072(9) 0.028(8) -0.003(6) -0.010(8)
C211 0.107(12) 0.075(11) 0.099(11) 0.015(8) 0.005(9) -0.041(10)
C212 0.113(11) 0.057(9) 0.069(9) 0.013(7) 0.025(8) 0.026(8)
C213 0.191(18) 0.066(10) 0.073(10) -0.008(7) 0.034(10) -0.005(11)
Li1 0.060(11) 0.044(11) 0.051(10) 0.001(8) -0.002(8) -0.007(10)

loop_
_atom_type_symbol
_atom_type_description
_atom_type_scat_dispersion_real
_atom_type_scat_dispersion_imag
_atom_type_scat_source
C C 0.0033 0.0016 'International Tables Vol C Tables 4.2.6.8 and 6.1.1.4'
H H 0.0000 0.0000 'International Tables Vol C Tables 4.2.6.8 and 6.1.1.4'
Li Li -0.0003 0.0001 'International Tables Vol C Tables 4.2.6.8 and 6.1.1.4'
O O 0.0106 0.0060 'International Tables Vol C Tables 4.2.6.8 and 6.1.1.4'
Si Si 0.0817 0.0704 'International Tables Vol C Tables 4.2.6.8 and 6.1.1.4'
Sn Sn -0.6537 1.4246 'International Tables Vol C Tables 4.2.6.8 and 6.1.1.4'

loop_
_geom_angle_atom_site_label_1
_geom_angle_atom_site_label_2
_geom_angle_atom_site_label_3
_geom_angle
Si1 Sn1 Sn4 128.97(8)
Si1 Sn1 Sn7 129.08(8)
Sn4 Sn1 Sn7 99.79(4)
Si1 Sn1 Sn8 102.67(7)
Sn4 Sn1 Sn8 114.07(3)
Sn7 Sn1 Sn8 62.08(3)
Si1 Sn1 Sn6 102.03(7)
Sn4 Sn1 Sn6 62.53(3)
Sn7 Sn1 Sn6 114.47(3)
Sn8 Sn1 Sn6 69.86(3)
Si2 Sn2 Sn4 127.06(7)
Si2 Sn2 Sn7 127.24(7)
Sn4 Sn2 Sn7 99.78(4)
Si2 Sn2 Sn9 106.88(7)
Sn4 Sn2 Sn9 116.46(3)
Sn7 Sn2 Sn9 62.85(3)
Si2 Sn2 Sn5 107.02(7)
Sn4 Sn2 Sn5 62.35(3)
Sn7 Sn2 Sn5 116.45(3)
Sn9 Sn2 Sn5 72.61(3)
Si3 Sn3 Sn8 122.2(16)
Si3 Sn3 Sn6 122.6(17)
Sn8 Sn3 Sn6 78.5(5)
Si3 Sn3 Sn9 118.4(17)
Sn8 Sn3 Sn9 71.3(5)
Sn6 Sn3 Sn9 118.9(6)
Si3 Sn3 Sn5 119.2(16)
Sn8 Sn3 Sn5 118.6(5)
Sn6 Sn3 Sn5 70.5(4)
Sn9 Sn3 Sn5 79.5(4)
Si3B Si3A Sn5 132.8(14)
Si3B Si3A Sn9 129.5(14)
Sn5 Si3A Sn9 82.0(8)
Si3B Si3A Sn6 113.6(13)
Sn5 Si3A Sn6 69.0(7)
Sn9 Si3A Sn6 113.0(9)
Si3B Si3A Sn8 111.9(11)
Sn5 Si3A Sn8 112.9(9)
Sn9 Si3A Sn8 67.3(7)
Sn6 Si3A Sn8 70.9(6)
Sn1 Sn4 Sn2 80.02(3)
Sn1 Sn4 Sn5 100.13(3)
Sn2 Sn4 Sn5 59.77(3)
Sn1 Sn4 Sn6 59.88(3)
Sn2 Sn4 Sn6 98.32(3)
Sn5 Sn4 Sn6 62.08(3)
Si3A Sn5 Sn3 6.4(9)
Si3A Sn5 Sn2 97.2(7)
Sn3 Sn5 Sn2 94.1(4)
Si3A Sn5 Sn4 109.3(6)
Sn3 Sn5 Sn4 102.9(4)
Sn2 Sn5 Sn4 57.88(3)
Si3A Sn5 Sn6 59.6(6)
Sn3 Sn5 Sn6 54.2(4)
Sn2 Sn5 Sn6 95.12(3)
Sn4 Sn5 Sn6 59.11(3)
Sn3 Sn6 Si3A 5.2(10)
Sn3 Sn6 Sn1 96.2(4)
Si3A Sn6 Sn1 99.5(6)
Sn3 Sn6 Sn4 103.7(3)
Si3A Sn6 Sn4 102.1(5)
Sn1 Sn6 Sn4 57.59(3)
Sn3 Sn6 Sn5 55.4(3)
Si3A Sn6 Sn5 51.3(5)
Sn1 Sn6 Sn5 96.35(3)
Sn4 Sn6 Sn5 58.81(3)
Sn2 Sn7 Sn1 79.61(3)
Sn2 Sn7 Sn8 97.68(3)
Sn1 Sn7 Sn8 59.67(3)
Sn2 Sn7 Sn9 58.95(3)
Sn1 Sn7 Sn9 99.66(3)
Sn8 Sn7 Sn9 62.19(3)
Sn3 Sn8 Si3A 3.0(10)
Sn3 Sn8 Sn1 97.1(3)
Si3A Sn8 Sn1 98.5(5)
Sn3 Sn8 Sn7 104.7(3)
Si3A Sn8 Sn7 103.1(5)
Sn1 Sn8 Sn7 58.25(3)
Sn3 Sn8 Sn9 55.2(4)
Si3A Sn8 Sn9 52.5(6)
Sn1 Sn8 Sn9 96.68(3)
Sn7 Sn8 Sn9 59.18(3)
Si3A Sn9 Sn3 6.8(10)
Si3A Sn9 Sn2 96.2(6)
Sn3 Sn9 Sn2 95.1(3)
Si3A Sn9 Sn7 109.1(6)
Sn3 Sn9 Sn7 102.8(4)
Sn2 Sn9 Sn7 58.20(3)
Si3A Sn9 Sn8 60.2(6)
Sn3 Sn9 Sn8 53.5(4)
Sn2 Sn9 Sn8 94.82(3)
Sn7 Sn9 Sn8 58.63(3)
Si15 Si1 Si11 123.4(6)
Si15 Si1 Si10 83.5(9)
Si11 Si1 Si10 108.9(3)
Si15 Si1 Si14 116.2(9)
Si11 Si1 Si14 14.3(6)
Si10 Si1 Si14 122.1(5)
Si15 Si1 Si12 24.4(8)
Si11 Si1 Si12 108.3(3)
Si10 Si1 Si12 107.2(2)
Si14 Si1 Si12 97.5(6)
Si15 Si1 Si13 110.9(10)
Si11 Si1 Si13 90.4(4)
Si10 Si1 Si13 27.6(4)
Si14 Si1 Si13 104.7(7)
Si12 Si1 Si13 133.9(5)
Si15 Si1 Sn1 107.2(4)
Si11 Si1 Sn1 118.3(3)
Si10 Si1 Sn1 109.56(18)
Si14 Si1 Sn1 114.0(4)
Si12 Si1 Sn1 104.00(17)
Si13 Si1 Sn1 103.0(3)
Si20 Si2 Si21 110.97(15)
Si20 Si2 Si22 109.46(15)
Si21 Si2 Si22 110.23(16)
Si20 Si2 Sn2 105.88(13)
Si21 Si2 Sn2 108.61(13)
Si22 Si2 Sn2 111.63(12)
Si31 Si3 Si30 120(3)
Si31 Si3 Sn3 111(3)
Si30 Si3 Sn3 107(2)
Si31 Si3 Si32 111(2)
Si30 Si3 Si32 106(3)
Sn3 Si3 Si32 100(2)
Si3A Si3B Si32 118.6(12)
Si3A Si3B Si30 104.1(12)
Si32 Si3B Si30 110.9(10)
Si3A Si3B Si31 103.6(12)
Si32 Si3B Si31 110.7(9)
Si30 Si3B Si31 108.3(9)
C10C Si10 C10A 108.1(11)
C10C Si10 C10B 112.9(11)
C10A Si10 C10B 105.8(9)
C10C Si10 Si1 108.0(9)
C10A Si10 Si1 110.4(6)
C10B Si10 Si1 111.6(7)
C11C Si11 C11B 103.6(11)
C11C Si11 C11A 106.2(10)
C11B Si11 C11A 112.4(11)
C11C Si11 Si1 115.0(8)
C11B Si11 Si1 108.1(9)
C11A Si11 Si1 111.4(7)
C12B Si12 C12C 108.8(9)
C12B Si12 C12A 106.6(9)
C12C Si12 C12A 108.2(10)
C12B Si12 Si1 109.3(7)
C12C Si12 Si1 114.2(8)
C12A Si12 Si1 109.5(6)
C13B Si13 C13A 101(3)
C13B Si13 C13C 103(3)
C13A Si13 C13C 108(3)
C13B Si13 Si1 116.8(18)
C13A Si13 Si1 112(3)
C13C Si13 Si1 115(2)
C14A Si14 C14C 105(3)
C14A Si14 C14B 106(2)
C14C Si14 C14B 115(3)
C14A Si14 Si1 117.1(18)
C14C Si14 Si1 108(3)
C14B Si14 Si1 105.0(16)
C15A Si15 C15B 106(4)
C15A Si15 C15C 108(4)
C15B Si15 C15C 105(3)
C15A Si15 Si1 121(3)
C15B Si15 Si1 109.3(18)
C15C Si15 Si1 106(3)
C20A Si20 C20C 106.9(8)
C20A Si20 C20B 109.6(7)
C20C Si20 C20B 107.2(6)
C20A Si20 Si2 110.6(4)
C20C Si20 Si2 111.3(5)
C20B Si20 Si2 111.2(4)
C21A Si21 C21C 107.7(7)
C21A Si21 C21B 109.4(7)
C21C Si21 C21B 107.5(7)
C21A Si21 Si2 110.8(5)
C21C Si21 Si2 110.2(4)
C21B Si21 Si2 111.2(5)
C22C Si22 C22B 108.4(6)
C22C Si22 C22A 106.5(6)
C22B Si22 C22A 109.7(5)
C22C Si22 Si2 110.1(4)
C22B Si22 Si2 110.1(4)
C22A Si22 Si2 111.9(4)
C30A Si30 C30B 109.3(6)
C30A Si30 C30C 108.8(5)
C30B Si30 C30C 107.7(5)
C30A Si30 Si3 104.6(16)
C30B Si30 Si3 115.4(16)
C30C Si30 Si3 110.9(15)
C30A Si30 Si3B 110.9(7)
C30B Si30 Si3B 108.9(7)
C30C Si30 Si3B 111.1(7)
Si3 Si30 Si3B 7(2)
C31C Si31 C31A 108.0(7)
C31C Si31 C31B 107.5(7)
C31A Si31 C31B 108.1(6)
C31C Si31 Si3 109.5(17)
C31A Si31 Si3 114.2(18)
C31B Si31 Si3 109.4(16)
C31C Si31 Si3B 110.8(7)
C31A Si31 Si3B 109.7(7)
C31B Si31 Si3B 112.7(7)
Si3 Si31 Si3B 5(2)
C32B Si32 C32A 110.2(6)
C32B Si32 C32C 106.8(5)
C32A Si32 C32C 108.5(6)
C32B Si32 Si3B 111.8(7)
C32A Si32 Si3B 108.0(7)
C32C Si32 Si3B 111.5(7)
C32B Si32 Si3 112.1(17)
C32A Si32 Si3 112.2(15)
C32C Si32 Si3 106.8(15)
Si3B Si32 Si3 5.1(19)
C100 O100 C103 108(2)
C100 O100 Li1 126(2)
C103 O100 Li1 120.4(19)
O100 C100 C101 115(3)
C100 C101 C102 101(3)
C103 C102 C101 102(2)
O100 C103 C102 106(3)
C107 O101 C104 109(3)
C107 O101 Li1 127(2)
C104 O101 Li1 123(2)
O101 C104 C105 104(3)
C104 C105 C106 102(2)
C107 C106 C105 106(2)
C106 C107 O101 107(3)
C110 O110 C113 107.5(9)
C110 O110 Li1 127.6(9)
C113 O110 Li1 121.4(9)
O110 C110 C111 109.5(12)
C110 C111 C112 107.3(12)
C111 C112 C113 105.4(12)
O110 C113 C112 104.0(11)
C203 O200 C201 113.3(17)
C203 O200 Li1 127.8(15)
C201 O200 Li1 117.3(14)
O200 C201 C202 111(2)
O200 C203 C204 102(3)
C205 O201 C207 95(5)
C205 O201 Li1 136(2)
C207 O201 Li1 118(5)
O201 C205 C206 102(3)
C208 C207 O201 107(10)
C212 O210 C210 111.2(10)
C212 O210 Li1 120.1(9)
C210 O210 Li1 126.6(9)
C211 C210 O210 111.0(12)
O210 C212 C213 113.3(10)
O201 Li1 O100 94.4(12)
O201 Li1 O110 119.7(11)
O100 Li1 O110 103.1(11)
O201 Li1 O210 113.4(11)
O100 Li1 O210 108.9(11)
O110 Li1 O210 114.1(9)
O201 Li1 O200 21.0(7)
O100 Li1 O200 114.8(12)
O110 Li1 O200 107.5(10)
O210 Li1 O200 108.4(10)
O201 Li1 O101 107.3(12)
O100 Li1 O101 13.3(8)
O110 Li1 O101 93.5(10)
O210 Li1 O101 105.5(10)
O200 Li1 O101 127.3(12)

loop_
_geom_bond_atom_site_label_1
_geom_bond_atom_site_label_2
_geom_bond_distance
Sn1 Si1 2.587(3)
Sn1 Sn4 2.8935(12)
Sn1 Sn7 2.9108(12)
Sn1 Sn8 2.9543(12)
Sn1 Sn6 2.9648(12)
Sn2 Si2 2.585(3)
Sn2 Sn4 2.8987(11)
Sn2 Sn7 2.9059(11)
Sn2 Sn9 2.9294(12)
Sn2 Sn5 2.9571(12)
Sn3 Si3 2.51(6)
Sn3 Sn8 2.66(2)
Sn3 Sn6 2.693(19)
Sn3 Sn9 2.717(19)
Sn3 Sn5 2.734(16)
Si3A Si3B 2.28(4)
Si3A Sn5 2.62(3)
Si3A Sn9 2.69(3)
Si3A Sn6 2.89(3)
Si3A Sn8 2.95(3)
Sn4 Sn5 3.0316(12)
Sn4 Sn6 3.0410(12)
Sn5 Sn6 3.1312(13)
Sn7 Sn8 3.0245(13)
Sn7 Sn9 3.0424(12)
Sn8 Sn9 3.1334(13)
Si1 Si15 2.159(16)
Si1 Si11 2.313(12)
Si1 Si10 2.337(6)
Si1 Si14 2.38(3)
Si1 Si12 2.421(7)
Si1 Si13 2.442(15)
Si2 Si20 2.345(4)
Si2 Si21 2.346(4)
Si2 Si22 2.349(4)
Si3 Si31 2.17(7)
Si3 Si30 2.30(7)
Si3 Si32 2.52(6)
Si3B Si32 2.30(2)
Si3B Si30 2.37(2)
Si3B Si31 2.41(2)
Si10 C10C 1.867(15)
Si10 C10A 1.870(13)
Si10 C10B 1.876(14)
Si11 C11C 1.849(14)
Si11 C11B 1.851(15)
Si11 C11A 1.881(13)
Si12 C12B 1.832(14)
Si12 C12C 1.843(14)
Si12 C12A 1.857(14)
Si13 C13B 1.840(18)
Si13 C13A 1.841(19)
Si13 C13C 1.843(19)
Si14 C14A 1.88(3)
Si14 C14C 1.89(3)
Si14 C14B 1.90(3)
Si15 C15A 1.89(3)
Si15 C15B 1.90(3)
Si15 C15C 1.90(3)
Si20 C20A 1.845(15)
Si20 C20C 1.867(14)
Si20 C20B 1.874(12)
Si21 C21A 1.846(12)
Si21 C21C 1.852(14)
Si21 C21B 1.879(14)
Si22 C22C 1.862(11)
Si22 C22B 1.865(12)
Si22 C22A 1.872(11)
Si30 C30A 1.868(12)
Si30 C30B 1.875(11)
Si30 C30C 1.880(11)
Si31 C31C 1.832(13)
Si31 C31A 1.864(12)
Si31 C31B 1.873(13)
Si32 C32B 1.863(11)
Si32 C32A 1.869(12)
Si32 C32C 1.870(12)
O100 C100 1.40(4)
O100 C103 1.51(4)
O100 Li1 1.93(3)
C100 C101 1.55(4)
C101 C102 1.64(4)
C102 C103 1.60(4)
O101 C107 1.42(3)
O101 C104 1.42(4)
O101 Li1 2.01(3)
C104 C105 1.54(4)
C105 C106 1.61(3)
C106 C107 1.39(4)
O110 C110 1.428(14)
O110 C113 1.435(14)
O110 Li1 1.95(2)
C110 C111 1.428(18)
C111 C112 1.445(19)
C112 C113 1.529(18)
O200 C203 1.45(3)
O200 C201 1.48(3)
O200 Li1 1.99(2)
C201 C202 1.52(4)
C203 C204 1.46(6)
O201 C205 1.37(4)
O201 C207 1.91(16)
O201 Li1 1.92(3)
C205 C206 1.45(5)
C207 C208 0.80(19)
O210 C212 1.422(14)
O210 C210 1.461(14)
O210 Li1 1.96(2)
C210 C211 1.436(19)
C212 C213 1.483(18)
